data_2237854
loop_
_publ_author_name
'Abdel-Wahab, Bakr F.'
'Mohamed, Hanan A.'
'Ng, Seik Weng'
'Tiekink, Edward R. T.'

_publ_section_title
;
 (2<i>E</i>)-3-(4-Fluorophenyl)-1-[5-methyl-1-(4-methylphenyl)-1<i>H</i>-1,2,3-triazol-4-yl]prop-2-en-1-one
;
_journal_coeditor_code HB7061
_journal_issue 5
_journal_name_full 'Acta Crystallographica Section E'
_journal_page_first o638
_journal_paper_doi 10.1107/S1600536813008246
_journal_volume 69
_journal_year 2013
_chemical_formula_iupac 'C19 H16 F N3 O'
_chemical_formula_moiety 'C19 H16 F N3 O'
_chemical_formula_sum 'C19 H16 F N3 O'
_chemical_formula_weight 321.35
_chemical_name_systematic
(2<i>E</i>)-3-(4-Fluorophenyl)-1-[5-methyl-1-(4-methylphenyl)-1<i>H</i>-1,2,3-triazol-4-yl]prop-2-en-1-one
_space_group_IT_number 2
_symmetry_cell_setting triclinic
_symmetry_space_group_name_Hall '-P 1'
_symmetry_space_group_name_H-M 'P -1'
_atom_sites_solution_hydrogens geom
_atom_sites_solution_primary direct
_atom_sites_solution_secondary difmap
_audit_creation_method SHELXL-97
_cell_angle_alpha 101.144(7)
_cell_angle_beta 92.634(6)
_cell_angle_gamma 91.634(6)
_cell_formula_units_Z 2
_cell_length_a 6.2890(5)
_cell_length_b 10.8874(8)
_cell_length_c 11.9691(9)
_cell_measurement_reflns_used 1657
_cell_measurement_temperature 295(2)
_cell_measurement_theta_max 27.5000
_cell_measurement_theta_min 3.2385
_cell_volume 802.65(11)
_computing_cell_refinement 'CrysAlis PRO (Agilent, 2011)'
_computing_data_collection 'CrysAlis PRO (Agilent, 2011)'
_computing_data_reduction 'CrysAlis PRO (Agilent, 2011)'
_computing_molecular_graphics
;
ORTEP-3 for Windows (Farrugia, 2012) and DIAMOND (Brandenburg,
2006)
;
_computing_publication_material 'publCIF (Westrip, 2010)'
_computing_structure_refinement 'SHELXL97 (Sheldrick, 2008)'
_computing_structure_solution 'SHELXS97 (Sheldrick, 2008)'
_diffrn_ambient_temperature 295(2)
_diffrn_detector_area_resol_mean 10.4041
_diffrn_measured_fraction_theta_full 0.998
_diffrn_measured_fraction_theta_max 0.998
_diffrn_measurement_device_type 'Agilent SuperNova Dual diffractometer with an Atlas detector'
_diffrn_measurement_method '\w scan'
_diffrn_radiation_monochromator Mirror
_diffrn_radiation_source 'SuperNova (Mo) X-ray Source'
_diffrn_radiation_type MoK\a
_diffrn_radiation_wavelength 0.71073
_diffrn_reflns_av_R_equivalents 0.0269
_diffrn_reflns_av_sigmaI/netI 0.0482
_diffrn_reflns_limit_h_max 6
_diffrn_reflns_limit_h_min -8
_diffrn_reflns_limit_k_max 14
_diffrn_reflns_limit_k_min -12
_diffrn_reflns_limit_l_max 15
_diffrn_reflns_limit_l_min -15
_diffrn_reflns_number 6854
_diffrn_reflns_theta_full 27.56
_diffrn_reflns_theta_max 27.56
_diffrn_reflns_theta_min 3.25
_diffrn_standards_decay_% 0
_diffrn_standards_interval_count 0
_diffrn_standards_interval_time 0
_diffrn_standards_number 0
_exptl_absorpt_coefficient_mu 0.093
_exptl_absorpt_correction_T_max 1.00000
_exptl_absorpt_correction_T_min 0.88726
_exptl_absorpt_correction_type multi-scan
_exptl_absorpt_process_details '(CrysAlis PRO; Agilent, 2011)'
_exptl_crystal_colour colourless
_exptl_crystal_density_diffrn 1.330
_exptl_crystal_density_method 'not measured'
_exptl_crystal_description block
_exptl_crystal_F_000 336
_exptl_crystal_size_max 0.35
_exptl_crystal_size_mid 0.35
_exptl_crystal_size_min 0.35
_refine_diff_density_max 0.184
_refine_diff_density_min -0.160
_refine_ls_extinction_coef 0.015(2)
_refine_ls_extinction_expression Fc^*^=kFc[1+0.001xFc^2^\l^3^/sin(2\q)]^-1/4^
_refine_ls_extinction_method 'SHELXL97 (Sheldrick, 2008)'
_refine_ls_goodness_of_fit_ref 1.030
_refine_ls_hydrogen_treatment constr
_refine_ls_matrix_type full
_refine_ls_number_parameters 220
_refine_ls_number_reflns 3697
_refine_ls_number_restraints 0
_refine_ls_restrained_S_all 1.030
_refine_ls_R_factor_all 0.0900
_refine_ls_R_factor_gt 0.0530
_refine_ls_shift/su_max 0.001
_refine_ls_shift/su_mean 0.000
_refine_ls_structure_factor_coef Fsqd
_refine_ls_weighting_details 'calc w=1/[\s^2^(Fo^2^)+(0.0416P)^2^+0.2071P] where P=(Fo^2^+2Fc^2^)/3'
_refine_ls_weighting_scheme calc
_refine_ls_wR_factor_gt 0.1110
_refine_ls_wR_factor_ref 0.1387
_reflns_number_gt 2308
_reflns_number_total 3697
_reflns_threshold_expression I>2\s(I)
_cod_data_source_file hb7061.cif
_cod_data_source_block I
_cod_database_code 2237854
_cod_database_fobs_code 2237854

loop_
_symmetry_equiv_pos_as_xyz
'x, y, z'
'-x, -y, -z'

loop_
_atom_site_type_symbol
_atom_site_label
_atom_site_fract_x
_atom_site_fract_y
_atom_site_fract_z
_atom_site_U_iso_or_equiv
_atom_site_adp_type
_atom_site_calc_flag
_atom_site_refinement_flags
_atom_site_occupancy
_atom_site_symmetry_multiplicity
F F1 -0.0563(2) 0.53130(13) 1.39178(11) 0.0761(4) Uani d . 1 1
N N1 0.6205(2) 0.22322(14) 0.56828(13) 0.0432(4) Uani d . 1 1
N N2 0.4313(3) 0.27912(17) 0.59390(14) 0.0540(5) Uani d . 1 1
N N3 0.4258(3) 0.30257(16) 0.70426(14) 0.0520(4) Uani d . 1 1
O O1 0.8127(3) 0.23574(16) 0.91088(12) 0.0704(5) Uani d . 1 1
C C1 0.3444(3) 0.37835(17) 1.14542(15) 0.0457(5) Uani d . 1 1
C C2 0.4017(3) 0.38896(19) 1.26083(16) 0.0498(5) Uani d . 1 1
H H2 0.5333 0.3613 1.2821 0.060 Uiso calc R 1 1
C C3 0.2675(4) 0.43951(19) 1.34448(16) 0.0529(5) Uani d . 1 1
H H3 0.3067 0.4456 1.4213 0.064 Uiso calc R 1 1
C C4 0.0766(4) 0.48017(19) 1.31138(17) 0.0515(5) Uani d . 1 1
C C5 0.0113(4) 0.4712(2) 1.19918(17) 0.0558(6) Uani d . 1 1
H H5 -0.1206 0.4995 1.1793 0.067 Uiso calc R 1 1
C C6 0.1452(3) 0.4193(2) 1.11674(17) 0.0533(5) Uani d . 1 1
H H6 0.1018 0.4114 1.0403 0.064 Uiso calc R 1 1
C C7 0.4949(3) 0.32849(18) 1.06035(17) 0.0501(5) Uani d . 1 1
H H7 0.6196 0.2985 1.0881 0.060 Uiso calc R 1 1
C C8 0.4757(4) 0.32071(19) 0.94822(16) 0.0521(5) Uani d . 1 1
H H8 0.3522 0.3474 0.9161 0.063 Uiso calc R 1 1
C C9 0.6455(3) 0.27077(18) 0.87383(16) 0.0483(5) Uani d . 1 1
C C10 0.6071(3) 0.26277(17) 0.75028(16) 0.0429(5) Uani d . 1 1
C C11 0.7336(3) 0.21146(17) 0.66377(15) 0.0415(4) Uani d . 1 1
C C12 0.9405(3) 0.1506(2) 0.66496(19) 0.0604(6) Uani d . 1 1
H H12A 0.9507 0.0908 0.5952 0.091 Uiso calc R 1 1
H H12B 0.9511 0.1085 0.7284 0.091 Uiso calc R 1 1
H H12C 1.0540 0.2128 0.6721 0.091 Uiso calc R 1 1
C C13 0.6637(3) 0.17915(17) 0.45098(16) 0.0441(5) Uani d . 1 1
C C14 0.8548(3) 0.21016(19) 0.40945(17) 0.0512(5) Uani d . 1 1
H H14 0.9561 0.2620 0.4565 0.061 Uiso calc R 1 1
C C15 0.8934(4) 0.1630(2) 0.29706(18) 0.0574(6) Uani d . 1 1
H H15 1.0225 0.1835 0.2690 0.069 Uiso calc R 1 1
C C16 0.7455(4) 0.08618(19) 0.22491(17) 0.0562(6) Uani d . 1 1
C C17 0.5531(4) 0.0601(2) 0.26836(18) 0.0601(6) Uani d . 1 1
H H17 0.4492 0.0111 0.2207 0.072 Uiso calc R 1 1
C C18 0.5117(4) 0.10497(19) 0.38069(17) 0.0543(5) Uani d . 1 1
H H18 0.3822 0.0853 0.4087 0.065 Uiso calc R 1 1
C C19 0.7960(5) 0.0318(2) 0.10330(19) 0.0821(8) Uani d . 1 1
H H19A 0.6658 0.0068 0.0585 0.123 Uiso calc R 1 1
H H19B 0.8820 -0.0399 0.1022 0.123 Uiso calc R 1 1
H H19C 0.8722 0.0938 0.0720 0.123 Uiso calc R 1 1

loop_
_atom_site_aniso_label
_atom_site_aniso_U_11
_atom_site_aniso_U_22
_atom_site_aniso_U_33
_atom_site_aniso_U_12
_atom_site_aniso_U_13
_atom_site_aniso_U_23
F1 0.0828(10) 0.0924(10) 0.0550(8) 0.0284(8) 0.0226(7) 0.0114(7)
N1 0.0393(9) 0.0511(9) 0.0388(9) 0.0029(7) 0.0042(7) 0.0068(7)
N2 0.0441(10) 0.0750(12) 0.0431(9) 0.0127(9) 0.0055(8) 0.0093(9)
N3 0.0472(10) 0.0665(11) 0.0428(9) 0.0104(8) 0.0077(8) 0.0095(8)
O1 0.0638(11) 0.1007(13) 0.0487(9) 0.0244(9) 0.0017(8) 0.0170(9)
C1 0.0545(13) 0.0444(11) 0.0382(10) 0.0018(9) 0.0039(9) 0.0078(9)
C2 0.0528(13) 0.0565(12) 0.0416(11) 0.0052(10) -0.0002(9) 0.0138(9)
C3 0.0643(15) 0.0604(13) 0.0334(10) 0.0001(11) 0.0014(10) 0.0080(9)
C4 0.0610(14) 0.0514(12) 0.0432(11) 0.0070(10) 0.0123(10) 0.0085(9)
C5 0.0539(14) 0.0654(14) 0.0494(12) 0.0118(11) 0.0015(10) 0.0135(11)
C6 0.0592(14) 0.0644(13) 0.0356(10) 0.0053(11) -0.0031(10) 0.0090(10)
C7 0.0556(13) 0.0509(11) 0.0444(11) 0.0054(10) 0.0038(10) 0.0098(9)
C8 0.0594(14) 0.0567(12) 0.0412(11) 0.0093(10) 0.0060(10) 0.0099(9)
C9 0.0554(14) 0.0474(11) 0.0418(11) 0.0031(10) 0.0043(10) 0.0076(9)
C10 0.0426(11) 0.0441(10) 0.0415(10) -0.0001(8) 0.0038(9) 0.0074(9)
C11 0.0404(11) 0.0436(10) 0.0410(10) -0.0005(8) 0.0018(9) 0.0101(8)
C12 0.0488(13) 0.0772(15) 0.0562(13) 0.0137(11) 0.0039(10) 0.0139(12)
C13 0.0495(12) 0.0443(10) 0.0382(10) 0.0024(9) 0.0065(9) 0.0065(8)
C14 0.0504(13) 0.0537(12) 0.0479(11) -0.0015(10) 0.0074(10) 0.0053(10)
C15 0.0613(15) 0.0612(13) 0.0529(13) 0.0061(11) 0.0198(11) 0.0145(11)
C16 0.0801(17) 0.0473(12) 0.0438(11) 0.0160(11) 0.0120(11) 0.0112(10)
C17 0.0747(17) 0.0545(13) 0.0479(12) -0.0054(11) -0.0024(11) 0.0042(10)
C18 0.0556(14) 0.0586(13) 0.0475(12) -0.0072(10) 0.0049(10) 0.0085(10)
C19 0.122(2) 0.0779(17) 0.0474(13) 0.0249(16) 0.0189(15) 0.0076(12)

loop_
_atom_type_symbol
_atom_type_description
_atom_type_scat_dispersion_real
_atom_type_scat_dispersion_imag
_atom_type_scat_source
C C 0.0033 0.0016 'International Tables Vol C Tables 4.2.6.8 and 6.1.1.4'
H H 0.0000 0.0000 'International Tables Vol C Tables 4.2.6.8 and 6.1.1.4'
N N 0.0061 0.0033 'International Tables Vol C Tables 4.2.6.8 and 6.1.1.4'
O O 0.0106 0.0060 'International Tables Vol C Tables 4.2.6.8 and 6.1.1.4'
F F 0.0171 0.0103 'International Tables Vol C Tables 4.2.6.8 and 6.1.1.4'

loop_
_geom_angle_atom_site_label_1
_geom_angle_atom_site_label_2
_geom_angle_atom_site_label_3
_geom_angle
C11 N1 N2 111.07(15)
C11 N1 C13 129.77(16)
N2 N1 C13 118.99(15)
N3 N2 N1 106.75(15)
N2 N3 C10 109.28(15)
C6 C1 C2 117.65(18)
C6 C1 C7 122.83(18)
C2 C1 C7 119.50(19)
C3 C2 C1 121.6(2)
C3 C2 H2 119.2
C1 C2 H2 119.2
C4 C3 C2 118.14(19)
C4 C3 H3 120.9
C2 C3 H3 120.9
F1 C4 C3 119.19(19)
F1 C4 C5 118.0(2)
C3 C4 C5 122.79(19)
C4 C5 C6 118.5(2)
C4 C5 H5 120.7
C6 C5 H5 120.7
C5 C6 C1 121.32(19)
C5 C6 H6 119.3
C1 C6 H6 119.3
C8 C7 C1 128.0(2)
C8 C7 H7 116.0
C1 C7 H7 116.0
C7 C8 C9 121.4(2)
C7 C8 H8 119.3
C9 C8 H8 119.3
O1 C9 C8 122.50(19)
O1 C9 C10 120.09(18)
C8 C9 C10 117.41(19)
N3 C10 C11 109.11(17)
N3 C10 C9 122.71(17)
C11 C10 C9 128.12(19)
N1 C11 C10 103.79(17)
N1 C11 C12 124.33(17)
C10 C11 C12 131.83(18)
C11 C12 H12A 109.5
C11 C12 H12B 109.5
H12A C12 H12B 109.5
C11 C12 H12C 109.5
H12A C12 H12C 109.5
H12B C12 H12C 109.5
C18 C13 C14 120.54(18)
C18 C13 N1 118.91(17)
C14 C13 N1 120.55(18)
C15 C14 C13 118.9(2)
C15 C14 H14 120.5
C13 C14 H14 120.5
C14 C15 C16 121.8(2)
C14 C15 H15 119.1
C16 C15 H15 119.1
C17 C16 C15 117.70(19)
C17 C16 C19 121.7(2)
C15 C16 C19 120.6(2)
C18 C17 C16 121.5(2)
C18 C17 H17 119.2
C16 C17 H17 119.2
C13 C18 C17 119.4(2)
C13 C18 H18 120.3
C17 C18 H18 120.3
C16 C19 H19A 109.5
C16 C19 H19B 109.5
H19A C19 H19B 109.5
C16 C19 H19C 109.5
H19A C19 H19C 109.5
H19B C19 H19C 109.5

loop_
_geom_bond_atom_site_label_1
_geom_bond_atom_site_label_2
_geom_bond_distance
F1 C4 1.352(2)
N1 C11 1.348(2)
N1 N2 1.372(2)
N1 C13 1.434(2)
N2 N3 1.298(2)
N3 C10 1.362(3)
O1 C9 1.222(2)
C1 C6 1.392(3)
C1 C2 1.393(3)
C1 C7 1.460(3)
C2 C3 1.381(3)
C2 H2 0.9300
C3 C4 1.360(3)
C3 H3 0.9300
C4 C5 1.370(3)
C5 C6 1.374(3)
C5 H5 0.9300
C6 H6 0.9300
C7 C8 1.328(3)
C7 H7 0.9300
C8 C9 1.471(3)
C8 H8 0.9300
C9 C10 1.473(3)
C10 C11 1.376(2)
C11 C12 1.478(3)
C12 H12A 0.9600
C12 H12B 0.9600
C12 H12C 0.9600
C13 C18 1.376(3)
C13 C14 1.380(3)
C14 C15 1.379(3)
C14 H14 0.9300
C15 C16 1.384(3)
C15 H15 0.9300
C16 C17 1.382(3)
C16 C19 1.513(3)
C17 C18 1.378(3)
C17 H17 0.9300
C18 H18 0.9300
C19 H19A 0.9600
C19 H19B 0.9600
C19 H19C 0.9600

loop_
_geom_hbond_atom_site_label_D
_geom_hbond_atom_site_label_H
_geom_hbond_atom_site_label_A
_geom_hbond_site_symmetry_A
_geom_hbond_distance_DH
_geom_hbond_distance_HA
_geom_hbond_distance_DA
_geom_hbond_angle_DHA
C12 H12C N3 1_655 0.96 2.49 3.399(3) 158
C2 H2 Cg1 1_556 0.93 2.91 3.650(2) 138

loop_
_geom_torsion_atom_site_label_1
_geom_torsion_atom_site_label_2
_geom_torsion_atom_site_label_3
_geom_torsion_atom_site_label_4
_geom_torsion
C11 N1 N2 N3 0.2(2)
C13 N1 N2 N3 175.93(15)
N1 N2 N3 C10 -0.1(2)
C6 C1 C2 C3 -0.7(3)
C7 C1 C2 C3 177.77(18)
C1 C2 C3 C4 -0.5(3)
C2 C3 C4 F1 -179.26(18)
C2 C3 C4 C5 1.1(3)
F1 C4 C5 C6 -179.99(18)
C3 C4 C5 C6 -0.3(3)
C4 C5 C6 C1 -1.0(3)
C2 C1 C6 C5 1.5(3)
C7 C1 C6 C5 -176.93(19)
C6 C1 C7 C8 4.2(3)
C2 C1 C7 C8 -174.2(2)
C1 C7 C8 C9 178.30(18)
C7 C8 C9 O1 -1.0(3)
C7 C8 C9 C10 178.42(18)
N2 N3 C10 C11 0.0(2)
N2 N3 C10 C9 -177.20(17)
O1 C9 C10 N3 -178.71(19)
C8 C9 C10 N3 1.9(3)
O1 C9 C10 C11 4.6(3)
C8 C9 C10 C11 -174.80(18)
N2 N1 C11 C10 -0.2(2)
C13 N1 C11 C10 -175.33(17)
N2 N1 C11 C12 177.50(18)
C13 N1 C11 C12 2.3(3)
N3 C10 C11 N1 0.1(2)
C9 C10 C11 N1 177.11(18)
N3 C10 C11 C12 -177.3(2)
C9 C10 C11 C12 -0.3(3)
C11 N1 C13 C18 125.1(2)
N2 N1 C13 C18 -49.8(2)
C11 N1 C13 C14 -54.7(3)
N2 N1 C13 C14 130.5(2)
C18 C13 C14 C15 -1.6(3)
N1 C13 C14 C15 178.08(18)
C13 C14 C15 C16 0.3(3)
C14 C15 C16 C17 1.6(3)
C14 C15 C16 C19 -177.6(2)
C15 C16 C17 C18 -2.3(3)
C19 C16 C17 C18 176.8(2)
C14 C13 C18 C17 0.9(3)
N1 C13 C18 C17 -178.76(18)
C16 C17 C18 C13 1.1(3)
